data_2237091
loop_
_publ_author_name
'Kelly, Colin N.'
'Sulon, Sarah M.'
'Pham, Lam N.'
'Xiang, Kang Rui'
'Sykora, Richard E.'
'Forbes, David C.'

_publ_section_title
;
 (1<i>S</i>*,2<i>R</i>*,3<i>S</i>*,4<i>R</i>*,5<i>R</i>*)-5-Tetradecyloxymethyl-7-oxabicyclo[2.2.1]heptane-2,3-dicarboxylic
 anhydride
;
_journal_coeditor_code ZL2516
_journal_issue 12
_journal_name_full 'Acta Crystallographica Section E'
_journal_page_first o3374
_journal_paper_doi 10.1107/S1600536812046259
_journal_volume 68
_journal_year 2012
_chemical_formula_iupac 'C23 H38 O5'
_chemical_formula_moiety 'C23 H38 O5'
_chemical_formula_sum 'C23 H38 O5'
_chemical_formula_weight 394.53
_chemical_name_systematic
;
(1<i>S</i>*,2<i>R</i>*,3<i>S</i>*,4<i>R</i>*,5<i>R</i>*)-5-
Tetradecyloxymethyl-7-oxabicyclo[2.2.1]heptane-2,3-dicarboxylic anhydride
;
_space_group_IT_number 14
_symmetry_cell_setting monoclinic
_symmetry_space_group_name_Hall '-P 2yn'
_symmetry_space_group_name_H-M 'P 1 21/n 1'
_atom_sites_solution_hydrogens geom
_atom_sites_solution_primary direct
_atom_sites_solution_secondary difmap
_audit_creation_method SHELXL-97
_cell_angle_alpha 90.00
_cell_angle_beta 99.060(7)
_cell_angle_gamma 90.00
_cell_formula_units_Z 4
_cell_length_a 6.8541(5)
_cell_length_b 35.206(4)
_cell_length_c 9.2992(7)
_cell_measurement_reflns_used 1915
_cell_measurement_temperature 180
_cell_measurement_theta_max 25.29
_cell_measurement_theta_min 3.20
_cell_volume 2216.0(3)
_computing_cell_refinement
;
<i>CrysAlis PRO</i> (Agilent, 2012)
;
_computing_data_collection
;
<i>CrysAlis PRO</i> (Agilent, 2012)
;
_computing_data_reduction
;
<i>CrysAlis PRO</i> (Agilent, 2012)
;
_computing_molecular_graphics
;
<i>OLEX2</i> (Dolomanov <i>et al.</i>, 2009)
;
_computing_publication_material
;
<i>publCIF</i> (Westrip, 2010)
;
_computing_structure_refinement
;
<i>SHELXL97</i> (Sheldrick, 2008)
;
_computing_structure_solution
;
<i>SHELXS97</i> (Sheldrick, 2008)
;
_diffrn_ambient_temperature 180
_diffrn_detector_area_resol_mean 16.0514
_diffrn_measured_fraction_theta_full 0.999
_diffrn_measured_fraction_theta_max 0.999
_diffrn_measurement_device_type 'Agilent Xcalibur Eos'
_diffrn_measurement_method '\w scans'
_diffrn_radiation_monochromator graphite
_diffrn_radiation_type 'Mo K\a'
_diffrn_radiation_wavelength 0.7107
_diffrn_reflns_av_R_equivalents 0.0279
_diffrn_reflns_av_sigmaI/netI 0.0466
_diffrn_reflns_limit_h_max 8
_diffrn_reflns_limit_h_min -8
_diffrn_reflns_limit_k_max 42
_diffrn_reflns_limit_k_min 0
_diffrn_reflns_limit_l_max 11
_diffrn_reflns_limit_l_min 0
_diffrn_reflns_number 9120
_diffrn_reflns_theta_full 25.34
_diffrn_reflns_theta_max 25.34
_diffrn_reflns_theta_min 3.21
_diffrn_standards_decay_% 0
_diffrn_standards_number 0
_exptl_absorpt_coefficient_mu 0.081
_exptl_absorpt_correction_T_max 1.000
_exptl_absorpt_correction_T_min 0.865
_exptl_absorpt_correction_type multi-scan
_exptl_absorpt_process_details '(<i>CrysAlis Pro</i>; Agilent, 2012)'
_exptl_crystal_colour colourless
_exptl_crystal_density_diffrn 1.183
_exptl_crystal_density_method 'not measured'
_exptl_crystal_description plate
_exptl_crystal_F_000 864
_exptl_crystal_size_max 0.47
_exptl_crystal_size_mid 0.17
_exptl_crystal_size_min 0.02
_refine_diff_density_max 0.178
_refine_diff_density_min -0.194
_refine_ls_extinction_coef 0.0027(5)
_refine_ls_extinction_expression Fc^*^=kFc[1+0.001xFc^2^\l^3^/sin(2\q)]^-1/4^
_refine_ls_extinction_method SHELXL
_refine_ls_goodness_of_fit_ref 1.035
_refine_ls_hydrogen_treatment constr
_refine_ls_matrix_type full
_refine_ls_number_parameters 255
_refine_ls_number_reflns 4053
_refine_ls_number_restraints 0
_refine_ls_restrained_S_all 1.035
_refine_ls_R_factor_all 0.0743
_refine_ls_R_factor_gt 0.0492
_refine_ls_shift/su_max 0.001
_refine_ls_shift/su_mean 0.000
_refine_ls_structure_factor_coef Fsqd
_refine_ls_weighting_details 'calc w=1/[\s^2^(Fo^2^)+(0.0351P)^2^+0.6309P] where P=(Fo^2^+2Fc^2^)/3'
_refine_ls_weighting_scheme calc
_refine_ls_wR_factor_gt 0.0962
_refine_ls_wR_factor_ref 0.1079
_reflns_number_gt 2974
_reflns_number_total 4053
_reflns_threshold_expression I>2\s(I)
_cod_data_source_file zl2516.cif
_cod_data_source_block I
_cod_original_sg_symbol_H-M 'P 21/n'
_cod_database_code 2237091

loop_
_symmetry_equiv_pos_site_id
_symmetry_equiv_pos_as_xyz
1 x,y,z
2 1/2-x,1/2+y,1/2-z
3 -x,-y,-z
4 1/2+x,1/2-y,1/2+z

loop_
_atom_site_aniso_label
_atom_site_aniso_U_11
_atom_site_aniso_U_22
_atom_site_aniso_U_33
_atom_site_aniso_U_12
_atom_site_aniso_U_13
_atom_site_aniso_U_23
O1 0.0525(9) 0.0385(10) 0.0500(9) -0.0013(8) 0.0294(7) -0.0091(8)
O2 0.0253(7) 0.0399(10) 0.0616(9) -0.0051(7) 0.0178(7) 0.0052(8)
O3 0.0304(7) 0.0286(8) 0.0335(7) -0.0033(6) 0.0097(5) 0.0003(6)
O4 0.0277(7) 0.0363(9) 0.0318(7) -0.0014(6) 0.0104(5) 0.0123(6)
O7 0.0271(6) 0.0345(9) 0.0217(6) -0.0018(6) 0.0062(5) 0.0064(6)
C1 0.0258(9) 0.0330(12) 0.0256(9) -0.0003(9) 0.0119(7) 0.0014(8)
C2 0.0220(9) 0.0274(12) 0.0270(9) 0.0014(8) 0.0051(7) 0.0046(8)
C3 0.0270(9) 0.0273(12) 0.0195(9) -0.0010(8) 0.0066(7) 0.0050(8)
C4 0.0220(9) 0.0303(12) 0.0237(9) -0.0002(8) 0.0093(7) 0.0062(8)
C5 0.0260(9) 0.0314(12) 0.0240(9) -0.0058(8) 0.0045(7) 0.0004(8)
C6 0.0350(11) 0.0292(12) 0.0283(10) -0.0026(9) 0.0114(8) -0.0033(9)
C8 0.0314(10) 0.0360(13) 0.0237(9) -0.0039(9) 0.0085(8) 0.0001(9)
C9 0.0209(9) 0.0332(13) 0.0299(10) 0.0017(8) 0.0016(8) 0.0051(9)
C10 0.0264(10) 0.0276(12) 0.0329(10) -0.0032(8) 0.0095(8) 0.0046(9)
C11 0.0295(10) 0.0277(12) 0.0258(9) -0.0041(8) 0.0076(7) 0.0071(8)
C12 0.0264(10) 0.0329(13) 0.0290(10) -0.0024(9) 0.0069(8) 0.0073(9)
C13 0.0242(9) 0.0281(12) 0.0292(10) 0.0000(8) 0.0065(8) 0.0055(8)
C14 0.0247(9) 0.0277(12) 0.0286(10) 0.0009(8) 0.0068(7) 0.0066(8)
C15 0.0256(10) 0.0291(12) 0.0299(10) 0.0017(8) 0.0088(8) 0.0060(9)
C16 0.0253(9) 0.0251(12) 0.0268(9) 0.0002(8) 0.0076(7) 0.0032(8)
C17 0.0263(10) 0.0272(12) 0.0301(10) 0.0009(8) 0.0088(8) 0.0060(8)
C18 0.0272(10) 0.0279(12) 0.0314(10) 0.0006(8) 0.0088(8) 0.0061(9)
C19 0.0261(9) 0.0281(12) 0.0309(10) -0.0007(8) 0.0094(8) 0.0038(9)
C20 0.0284(10) 0.0324(12) 0.0293(10) 0.0011(9) 0.0091(8) 0.0054(9)
C21 0.0296(10) 0.0306(12) 0.0284(10) -0.0003(9) 0.0087(8) 0.0041(9)
C22 0.0300(10) 0.0326(13) 0.0287(10) -0.0024(9) 0.0092(8) 0.0009(9)
C23 0.0367(11) 0.0404(14) 0.0309(10) -0.0048(10) 0.0120(8) 0.0042(10)
C24 0.0439(12) 0.0493(16) 0.0428(12) -0.0091(11) 0.0212(10) 0.0015(11)

loop_
_atom_site_type_symbol
_atom_site_label
_atom_site_fract_x
_atom_site_fract_y
_atom_site_fract_z
_atom_site_U_iso_or_equiv
_atom_site_thermal_displace_type
_atom_site_calc_flag
_atom_site_refinement_flags
_atom_site_occupancy
O O1 -0.1284(2) 0.69729(4) 1.26562(15) 0.0447(5) Uani d . 1.000
O O2 -0.63572(18) 0.71813(4) 1.49758(15) 0.0411(5) Uani d . 1.000
O O3 -0.39098(17) 0.69995(4) 1.37987(13) 0.0303(4) Uani d . 1.000
O O4 0.15463(17) 0.83205(4) 1.30869(13) 0.0313(4) Uani d . 1.000
O O7 -0.11995(16) 0.75732(4) 1.59505(12) 0.0275(4) Uani d . 1.000
C C1 -0.3001(2) 0.77966(6) 1.57800(19) 0.0273(6) Uani d . 1.000
C C2 -0.4085(2) 0.76561(6) 1.42974(18) 0.0253(6) Uani d . 1.000
C C3 -0.2330(2) 0.75869(5) 1.34743(18) 0.0243(6) Uani d . 1.000
C C4 -0.0545(2) 0.77017(6) 1.46208(18) 0.0247(6) Uani d . 1.000
C C5 -0.0436(2) 0.81327(6) 1.48478(18) 0.0271(6) Uani d . 1.000
C C6 -0.2285(3) 0.82006(6) 1.5591(2) 0.0301(6) Uani d . 1.000
C C8 -0.2361(3) 0.71674(6) 1.32259(19) 0.0299(6) Uani d . 1.000
C C9 -0.4970(2) 0.72724(6) 1.44200(19) 0.0283(6) Uani d . 1.000
C C10 -0.0329(2) 0.83762(6) 1.35282(19) 0.0285(6) Uani d . 1.000
C C11 0.1794(2) 0.85616(6) 1.18939(18) 0.0273(6) Uani d . 1.000
C C12 0.3880(2) 0.85308(6) 1.15780(19) 0.0292(6) Uani d . 1.000
C C13 0.4198(2) 0.87759(6) 1.02767(18) 0.0269(6) Uani d . 1.000
C C14 0.6329(2) 0.87751(6) 0.99874(18) 0.0267(6) Uani d . 1.000
C C15 0.6614(2) 0.89951(6) 0.86264(19) 0.0277(6) Uani d . 1.000
C C16 0.8754(2) 0.90104(6) 0.83624(18) 0.0254(6) Uani d . 1.000
C C17 0.9015(2) 0.92066(6) 0.69409(19) 0.0274(6) Uani d . 1.000
C C18 1.1123(2) 0.91929(6) 0.66120(19) 0.0284(6) Uani d . 1.000
C C19 1.1398(2) 0.94060(6) 0.52315(19) 0.0278(6) Uani d . 1.000
C C20 1.3486(2) 0.93808(6) 0.48634(19) 0.0295(6) Uani d . 1.000
C C21 1.3765(2) 0.96049(6) 0.35073(19) 0.0291(6) Uani d . 1.000
C C22 1.5860(3) 0.95956(6) 0.31546(19) 0.0299(6) Uani d . 1.000
C C23 1.6097(3) 0.98168(6) 0.1793(2) 0.0353(7) Uani d . 1.000
C C24 1.8192(3) 0.98184(7) 0.1442(2) 0.0438(8) Uani d . 1.000
H H1 -0.37790 0.77670 1.65970 0.0330 Uiso c R 1.000
H H2 -0.50540 0.78450 1.38020 0.0300 Uiso c R 1.000
H H3 -0.24250 0.77370 1.25520 0.0290 Uiso c R 1.000
H H4 0.07310 0.75860 1.44520 0.0300 Uiso c R 1.000
H H5 0.07600 0.81880 1.55820 0.0320 Uiso c R 1.000
H H6A -0.19290 0.83300 1.65420 0.0360 Uiso c R 1.000
H H6B -0.32960 0.83530 1.49630 0.0360 Uiso c R 1.000
H H10A -0.13950 0.83040 1.27280 0.0340 Uiso c R 1.000
H H10B -0.05000 0.86470 1.37680 0.0340 Uiso c R 1.000
H H11A 0.15120 0.88280 1.21340 0.0330 Uiso c R 1.000
H H11B 0.08530 0.84870 1.10210 0.0330 Uiso c R 1.000
H H12A 0.41690 0.82620 1.13750 0.0350 Uiso c R 1.000
H H12B 0.48120 0.86120 1.24470 0.0350 Uiso c R 1.000
H H13A 0.33260 0.86820 0.93970 0.0320 Uiso c R 1.000
H H13B 0.38050 0.90400 1.04530 0.0320 Uiso c R 1.000
H H14A 0.71880 0.88870 1.08380 0.0320 Uiso c R 1.000
H H14B 0.67550 0.85090 0.98860 0.0320 Uiso c R 1.000
H H15A 0.61300 0.92580 0.87100 0.0330 Uiso c R 1.000
H H15B 0.57970 0.88760 0.77720 0.0330 Uiso c R 1.000
H H16A 0.92690 0.87480 0.83520 0.0300 Uiso c R 1.000
H H16B 0.95530 0.91460 0.91830 0.0300 Uiso c R 1.000
H H17A 0.81270 0.90850 0.61290 0.0330 Uiso c R 1.000
H H17B 0.86070 0.94750 0.69870 0.0330 Uiso c R 1.000
H H18A 1.15080 0.89240 0.65140 0.0340 Uiso c R 1.000
H H18B 1.20220 0.93030 0.74460 0.0340 Uiso c R 1.000
H H19A 1.10620 0.96770 0.53460 0.0330 Uiso c R 1.000
H H19B 1.04600 0.93030 0.44050 0.0330 Uiso c R 1.000
H H20A 1.44290 0.94770 0.57010 0.0350 Uiso c R 1.000
H H20B 1.38060 0.91110 0.47170 0.0350 Uiso c R 1.000
H H21A 1.28550 0.95020 0.26650 0.0350 Uiso c R 1.000
H H21B 1.33900 0.98730 0.36400 0.0350 Uiso c R 1.000
H H22A 1.67730 0.97010 0.39900 0.0360 Uiso c R 1.000
H H22B 1.62450 0.93280 0.30280 0.0360 Uiso c R 1.000
H H23A 1.56790 1.00830 0.19130 0.0420 Uiso c R 1.000
H H23B 1.52030 0.97070 0.09570 0.0420 Uiso c R 1.000
H H24A 1.90850 0.99340 0.22500 0.0660 Uiso c R 1.000
H H24B 1.82270 0.99650 0.05510 0.0660 Uiso c R 1.000
H H24C 1.86120 0.95570 0.12970 0.0660 Uiso c R 1.000

loop_
_atom_type_symbol
_atom_type_description
_atom_type_scat_dispersion_real
_atom_type_scat_dispersion_imag
_atom_type_scat_source
C C 0.0033 0.0016 'International Tables Vol C Tables 4.2.6.8 and 6.1.1.4'
H H 0.0000 0.0000 'International Tables Vol C Tables 4.2.6.8 and 6.1.1.4'
O O 0.0106 0.0060 'International Tables Vol C Tables 4.2.6.8 and 6.1.1.4'

loop_
_geom_angle_atom_site_label_1
_geom_angle_atom_site_label_2
_geom_angle_atom_site_label_3
_geom_angle
_geom_angle_publ_flag
C8 O3 C9 110.30(15) no
C10 O4 C11 111.43(13) no
C1 O7 C4 96.30(12) no
O7 C1 C2 101.88(14) no
O7 C1 C6 103.56(13) no
C2 C1 C6 108.37(15) no
C1 C2 C3 101.00(12) no
C1 C2 C9 111.51(15) no
C3 C2 C9 104.65(15) no
C2 C3 C4 102.17(13) no
C2 C3 C8 103.85(14) no
C4 C3 C8 110.84(15) no
O7 C4 C3 100.89(12) no
O7 C4 C5 101.89(13) no
C3 C4 C5 111.74(14) no
C4 C5 C6 100.84(14) no
C4 C5 C10 117.28(15) no
C6 C5 C10 114.95(15) no
C1 C6 C5 101.99(16) no
O1 C8 O3 119.31(18) no
O1 C8 C3 129.97(18) no
O3 C8 C3 110.71(15) no
O2 C9 O3 119.98(18) no
O2 C9 C2 129.53(17) no
O3 C9 C2 110.48(13) no
O4 C10 C5 108.55(14) no
O4 C11 C12 109.93(14) no
C11 C12 C13 111.78(14) no
C12 C13 C14 113.45(14) no
C13 C14 C15 113.41(14) no
C14 C15 C16 113.84(14) no
C15 C16 C17 113.70(13) no
C16 C17 C18 113.80(14) no
C17 C18 C19 113.60(14) no
C18 C19 C20 113.90(14) no
C19 C20 C21 113.56(14) no
C20 C21 C22 114.35(14) no
C21 C22 C23 113.41(16) no
C22 C23 C24 114.18(17) no
O7 C1 H1 114.00 no
C2 C1 H1 114.00 no
C6 C1 H1 114.00 no
C1 C2 H2 113.00 no
C3 C2 H2 113.00 no
C9 C2 H2 113.00 no
C2 C3 H3 113.00 no
C4 C3 H3 113.00 no
C8 C3 H3 113.00 no
O7 C4 H4 114.00 no
C3 C4 H4 114.00 no
C5 C4 H4 114.00 no
C4 C5 H5 108.00 no
C6 C5 H5 108.00 no
C10 C5 H5 108.00 no
C1 C6 H6A 111.00 no
C1 C6 H6B 111.00 no
C5 C6 H6A 111.00 no
C5 C6 H6B 111.00 no
H6A C6 H6B 109.00 no
O4 C10 H10A 110.00 no
O4 C10 H10B 110.00 no
C5 C10 H10A 110.00 no
C5 C10 H10B 110.00 no
H10A C10 H10B 108.00 no
O4 C11 H11A 110.00 no
O4 C11 H11B 110.00 no
C12 C11 H11A 110.00 no
C12 C11 H11B 110.00 no
H11A C11 H11B 108.00 no
C11 C12 H12A 109.00 no
C11 C12 H12B 109.00 no
C13 C12 H12A 109.00 no
C13 C12 H12B 109.00 no
H12A C12 H12B 108.00 no
C12 C13 H13A 109.00 no
C12 C13 H13B 109.00 no
C14 C13 H13A 109.00 no
C14 C13 H13B 109.00 no
H13A C13 H13B 108.00 no
C13 C14 H14A 109.00 no
C13 C14 H14B 109.00 no
C15 C14 H14A 109.00 no
C15 C14 H14B 109.00 no
H14A C14 H14B 108.00 no
C14 C15 H15A 109.00 no
C14 C15 H15B 109.00 no
C16 C15 H15A 109.00 no
C16 C15 H15B 109.00 no
H15A C15 H15B 108.00 no
C15 C16 H16A 109.00 no
C15 C16 H16B 109.00 no
C17 C16 H16A 109.00 no
C17 C16 H16B 109.00 no
H16A C16 H16B 108.00 no
C16 C17 H17A 109.00 no
C16 C17 H17B 109.00 no
C18 C17 H17A 109.00 no
C18 C17 H17B 109.00 no
H17A C17 H17B 108.00 no
C17 C18 H18A 109.00 no
C17 C18 H18B 109.00 no
C19 C18 H18A 109.00 no
C19 C18 H18B 109.00 no
H18A C18 H18B 108.00 no
C18 C19 H19A 109.00 no
C18 C19 H19B 109.00 no
C20 C19 H19A 109.00 no
C20 C19 H19B 109.00 no
H19A C19 H19B 108.00 no
C19 C20 H20A 109.00 no
C19 C20 H20B 109.00 no
C21 C20 H20A 109.00 no
C21 C20 H20B 109.00 no
H20A C20 H20B 108.00 no
C20 C21 H21A 109.00 no
C20 C21 H21B 109.00 no
C22 C21 H21A 109.00 no
C22 C21 H21B 109.00 no
H21A C21 H21B 108.00 no
C21 C22 H22A 109.00 no
C21 C22 H22B 109.00 no
C23 C22 H22A 109.00 no
C23 C22 H22B 109.00 no
H22A C22 H22B 108.00 no
C22 C23 H23A 109.00 no
C22 C23 H23B 109.00 no
C24 C23 H23A 109.00 no
C24 C23 H23B 109.00 no
H23A C23 H23B 108.00 no
C23 C24 H24A 109.00 no
C23 C24 H24B 109.00 no
C23 C24 H24C 109.00 no
H24A C24 H24B 110.00 no
H24A C24 H24C 110.00 no
H24B C24 H24C 109.00 no

loop_
_geom_bond_atom_site_label_1
_geom_bond_atom_site_label_2
_geom_bond_distance
_geom_bond_publ_flag
O1 C8 1.191(2) no
O2 C9 1.195(2) no
O3 C8 1.392(2) no
O3 C9 1.385(2) no
O4 C10 1.4231(19) no
O4 C11 1.428(2) no
O7 C1 1.452(2) no
O7 C4 1.452(2) no
C1 C2 1.541(2) no
C1 C6 1.524(3) no
C2 C3 1.543(2) no
C2 C9 1.493(3) no
C3 C4 1.545(2) no
C3 C8 1.495(3) no
C4 C5 1.532(3) no
C5 C6 1.555(3) no
C5 C10 1.508(3) no
C11 C12 1.508(2) no
C12 C13 1.530(3) no
C13 C14 1.526(2) no
C14 C15 1.522(3) no
C15 C16 1.526(2) no
C16 C17 1.527(3) no
C17 C18 1.524(2) no
C18 C19 1.524(3) no
C19 C20 1.526(2) no
C20 C21 1.525(3) no
C21 C22 1.523(3) no
C22 C23 1.517(3) no
C23 C24 1.522(3) no
C1 H1 1.0000 no
C2 H2 1.0000 no
C3 H3 1.0000 no
C4 H4 1.0000 no
C5 H5 1.0000 no
C6 H6A 0.9900 no
C6 H6B 0.9900 no
C10 H10A 0.9900 no
C10 H10B 0.9900 no
C11 H11A 0.9900 no
C11 H11B 0.9900 no
C12 H12A 0.9900 no
C12 H12B 0.9900 no
C13 H13A 0.9900 no
C13 H13B 0.9900 no
C14 H14A 0.9900 no
C14 H14B 0.9900 no
C15 H15A 0.9900 no
C15 H15B 0.9900 no
C16 H16A 0.9900 no
C16 H16B 0.9900 no
C17 H17A 0.9900 no
C17 H17B 0.9900 no
C18 H18A 0.9900 no
C18 H18B 0.9900 no
C19 H19A 0.9900 no
C19 H19B 0.9900 no
C20 H20A 0.9900 no
C20 H20B 0.9900 no
C21 H21A 0.9900 no
C21 H21B 0.9900 no
C22 H22A 0.9900 no
C22 H22B 0.9900 no
C23 H23A 0.9900 no
C23 H23B 0.9900 no
C24 H24A 0.9800 no
C24 H24B 0.9800 no
C24 H24C 0.9800 no

loop_
_geom_hbond_atom_site_label_D
_geom_hbond_atom_site_label_H
_geom_hbond_atom_site_label_A
_geom_hbond_site_symmetry_A
_geom_hbond_distance_DH
_geom_hbond_distance_HA
_geom_hbond_distance_DA
_geom_hbond_angle_DHA
_geom_hbond_publ_flag
C1 H1 O1 4_465 1.00 2.30 3.163(2) 144 yes
C4 H4 O2 1_655 1.00 2.44 3.377(2) 156 yes

loop_
_geom_torsion_atom_site_label_1
_geom_torsion_atom_site_label_2
_geom_torsion_atom_site_label_3
_geom_torsion_atom_site_label_4
_geom_torsion
_geom_torsion_publ_flag
C9 O3 C8 O1 179.49(16) no
C9 O3 C8 C3 0.42(19) no
C8 O3 C9 O2 -179.69(16) no
C8 O3 C9 C2 -1.05(18) no
C11 O4 C10 C5 -176.33(15) no
C10 O4 C11 C12 172.98(15) no
C4 O7 C1 C2 58.09(15) no
C4 O7 C1 C6 -54.37(15) no
C1 O7 C4 C3 -57.67(15) no
C1 O7 C4 C5 57.54(13) no
O7 C1 C2 C3 -35.03(17) no
O7 C1 C2 C9 75.68(15) no
C6 C1 C2 C3 73.78(17) no
C6 C1 C2 C9 -175.52(14) no
O7 C1 C6 C5 30.12(16) no
C2 C1 C6 C5 -77.52(15) no
C1 C2 C3 C4 -0.33(18) no
C1 C2 C3 C8 115.01(16) no
C9 C2 C3 C4 -116.23(15) no
C9 C2 C3 C8 -0.89(17) no
C1 C2 C9 O2 71.3(2) no
C1 C2 C9 O3 -107.15(15) no
C3 C2 C9 O2 179.68(18) no
C3 C2 C9 O3 1.21(17) no
C2 C3 C4 O7 35.43(17) no
C2 C3 C4 C5 -72.18(16) no
C8 C3 C4 O7 -74.70(16) no
C8 C3 C4 C5 177.69(13) no
C2 C3 C8 O1 -178.60(19) no
C2 C3 C8 O3 0.34(18) no
C4 C3 C8 O1 -69.6(2) no
C4 C3 C8 O3 109.38(15) no
O7 C4 C5 C6 -38.51(14) no
O7 C4 C5 C10 -164.10(12) no
C3 C4 C5 C6 68.45(16) no
C3 C4 C5 C10 -57.14(17) no
C4 C5 C6 C1 4.96(16) no
C10 C5 C6 C1 132.10(16) no
C4 C5 C10 O4 -69.48(17) no
C6 C5 C10 O4 172.27(15) no
O4 C11 C12 C13 178.34(15) no
C11 C12 C13 C14 175.87(16) no
C12 C13 C14 C15 175.72(16) no
C13 C14 C15 C16 177.53(16) no
C14 C15 C16 C17 175.87(17) no
C15 C16 C17 C18 -175.12(17) no
C16 C17 C18 C19 -177.12(16) no
C17 C18 C19 C20 -177.78(16) no
C18 C19 C20 C21 -178.20(16) no
C19 C20 C21 C22 177.79(16) no
C20 C21 C22 C23 179.38(17) no
C21 C22 C23 C24 178.66(17) no
